data_7236858
loop_
_publ_author_name
'Zhang, Weichuan'
'Sun, Zhihua'
'Zhang, Jing'
'Han, Shiguo'
'Ji, Chengmin'
'Li, Lina'
'Hong, Maochun'
'Luo, Junhua'

_publ_section_title
;
 Thermochromism to tune the optical bandgap of a lead-free perovskite-type
 hybrid semiconductor for efficiently enhancing photocurrent generation
;
_journal_issue 38
_journal_name_full 'Journal of Materials Chemistry C'
_journal_page_first 9967
_journal_paper_doi 10.1039/C7TC02721D
_journal_volume 5
_journal_year 2017
_chemical_formula_moiety 'Br4 Sb, Br, C16 H20 N2'
_chemical_formula_sum 'C16 H20 Br5 N2 Sb'
_chemical_formula_weight 761.64
_chemical_name_systematic AC-8-300K
_space_group_crystal_system monoclinic
_space_group_IT_number 14
_space_group_name_Hall '-P 2yn'
_space_group_name_H-M_alt 'P 1 21/n 1'
_atom_sites_solution_hydrogens geom
_atom_sites_solution_primary iterative
_audit_creation_date 2017-01-18
_audit_creation_method
;
Olex2 1.2
(compiled 2017.01.04 svn.r3372 for OlexSys, GUI svn.r5289)
;
_audit_update_record
;
2017-02-20 deposited with the CCDC.
2017-08-24 downloaded from the CCDC.
;
_cell_angle_alpha 90
_cell_angle_beta 99.732(3)
_cell_angle_gamma 90
_cell_formula_units_Z 4
_cell_length_a 10.9541(3)
_cell_length_b 15.1744(4)
_cell_length_c 13.6577(4)
_cell_measurement_reflns_used 5415
_cell_measurement_temperature 300.01(10)
_cell_measurement_theta_max 28.1520
_cell_measurement_theta_min 3.9840
_cell_volume 2237.54(11)
_computing_cell_refinement 'CrysAlisPro 1.171.38.41 (Rigaku OD, 2015)'
_computing_data_collection 'CrysAlisPro 1.171.38.41 (Rigaku OD, 2015)'
_computing_data_reduction 'CrysAlisPro 1.171.38.41 (Rigaku OD, 2015)'
_computing_molecular_graphics 'Olex2 (Dolomanov et al., 2009)'
_computing_publication_material 'Olex2 (Dolomanov et al., 2009)'
_computing_structure_refinement 'XL (Sheldrick, 2008)'
_computing_structure_solution
;
Superflip (Palatinus & Chapuis, 2007;Palatinus & van der Lee, 2008;
Palatinus et al., 2012)
;
_diffrn_ambient_environment air
_diffrn_ambient_temperature 300.01(10)
_diffrn_detector 'CCD plate'
_diffrn_detector_area_resol_mean 10.5594
_diffrn_detector_type Atlas
_diffrn_measured_fraction_theta_full 0.995
_diffrn_measured_fraction_theta_max 0.875
_diffrn_measurement_details
;
List of Runs (angles in degrees, time in seconds):

  # Type    Start    End  Width  t~exp~   \w     \q     \k     \f   Frames
#--------------------------------------------------------------------------
  1  \w     35.00 101.00   1.00   13.57    --   11.39 178.00 -60.00   66
  2  \w    -87.00  17.00   1.00   13.57    --  -12.64 -57.00  60.00  104
  3  \w    -46.00  50.00   1.00   13.57    --  -12.64  77.00  30.00   96
;
_diffrn_measurement_device 'four-circle diffractometer'
_diffrn_measurement_device_type 'SuperNova, Dual, Cu at zero, Atlas'
_diffrn_measurement_method '\w scans'
_diffrn_orient_matrix_type 'CrysAlisPro convention (1999,Acta A55,543-557)'
_diffrn_orient_matrix_UB_11 -0.0582497000
_diffrn_orient_matrix_UB_12 -0.0144430000
_diffrn_orient_matrix_UB_13 0.0099425000
_diffrn_orient_matrix_UB_21 -0.0165299000
_diffrn_orient_matrix_UB_22 -0.0141956000
_diffrn_orient_matrix_UB_23 -0.0499967000
_diffrn_orient_matrix_UB_31 0.0255142000
_diffrn_orient_matrix_UB_32 -0.0421054000
_diffrn_orient_matrix_UB_33 0.0134601000
_diffrn_radiation_monochromator mirror
_diffrn_radiation_probe x-ray
_diffrn_radiation_type MoK\a
_diffrn_radiation_wavelength 0.71073
_diffrn_reflns_av_R_equivalents 0.0346
_diffrn_reflns_av_unetI/netI 0.0455
_diffrn_reflns_Laue_measured_fraction_full 0.995
_diffrn_reflns_Laue_measured_fraction_max 0.875
_diffrn_reflns_limit_h_max 14
_diffrn_reflns_limit_h_min -14
_diffrn_reflns_limit_k_max 20
_diffrn_reflns_limit_k_min -20
_diffrn_reflns_limit_l_max 18
_diffrn_reflns_limit_l_min -17
_diffrn_reflns_number 15126
_diffrn_reflns_point_group_measured_fraction_full 0.995
_diffrn_reflns_point_group_measured_fraction_max 0.875
_diffrn_reflns_theta_full 25.242
_diffrn_reflns_theta_max 29.458
_diffrn_reflns_theta_min 3.478
_diffrn_source 'micro-focus sealed X-ray tube'
_diffrn_source_type 'SuperNova (Mo) X-ray Source'
_exptl_absorpt_coefficient_mu 10.164
_exptl_absorpt_correction_T_max 1.00000
_exptl_absorpt_correction_T_min 0.37884
_exptl_absorpt_correction_type multi-scan
_exptl_absorpt_process_details
;
CrysAlisPro 1.171.38.41 (Rigaku Oxford Diffraction, 2015)
Empirical absorption correction using spherical harmonics,
 implemented in SCALE3 ABSPACK scaling algorithm.
;
_exptl_crystal_colour yellow
_exptl_crystal_colour_primary yellow
_exptl_crystal_density_diffrn 2.261
_exptl_crystal_density_method 'not measured'
_exptl_crystal_description block
_exptl_crystal_F_000 1424
_refine_diff_density_max 1.233
_refine_diff_density_min -0.818
_refine_diff_density_rms 0.122
_refine_ls_extinction_method none
_refine_ls_goodness_of_fit_ref 1.026
_refine_ls_hydrogen_treatment constr
_refine_ls_matrix_type full
_refine_ls_number_parameters 220
_refine_ls_number_reflns 5425
_refine_ls_number_restraints 0
_refine_ls_restrained_S_all 1.026
_refine_ls_R_factor_all 0.0683
_refine_ls_R_factor_gt 0.0396
_refine_ls_shift/su_max 0.001
_refine_ls_shift/su_mean 0.000
_refine_ls_structure_factor_coef Fsqd
_refine_ls_weighting_details 'w=1/[\s^2^(Fo^2^)+(0.0348P)^2^+2.6837P] where P=(Fo^2^+2Fc^2^)/3'
_refine_ls_weighting_scheme calc
_refine_ls_wR_factor_gt 0.0786
_refine_ls_wR_factor_ref 0.0895
_reflns_Friedel_coverage 0.000
_reflns_number_gt 3952
_reflns_number_total 5425
_reflns_threshold_expression 'I > 2\s(I)'
_cod_data_source_file c7tc02721d2.cif
_cod_data_source_block 8-300k
_cod_database_code 7236858
_shelx_shelxl_version_number 2014/7
_chemical_oxdiff_formula 'C N H Sb Br'
_shelx_space_group_comment
;
The symmetry employed for this shelxl refinement is uniquely defined
by the following loop, which should always be used as a source of
symmetry information in preference to the above space-group names.
They are only intended as comments.
;
_reflns_odcompleteness_completeness 99.08
_reflns_odcompleteness_iscentric 1
_reflns_odcompleteness_theta 26.32
_olex2_refinement_description
;
1. Fixed Uiso
 At 1.2 times of:
  All C(H) groups, All N(H) groups
 At 1.5 times of:
  All C(H,H,H) groups
2.a Ternary CH refined with riding coordinates:
 N1(H1), C9(H9), C10(H10)
2.b Aromatic/amide H refined with riding coordinates:
 C15(H15), C12(H12), C5(H5), C14(H14), C13(H13), C4(H4), C7(H7), C8(H8)
2.c Idealised Me refined as rotating group:
 C2(H2A,H2B,H2C), C1(H1A,H1B,H1C), C16(H16A,H16B,H16C)
;
_olex2_submission_original_sample_id AC-8-300K
_olex2_submission_special_instructions 'No special instructions were received'
_oxdiff_exptl_absorpt_empirical_details
;
Empirical correction (ABSPACK) includes:
- Absorption correction using spherical harmonics
- Frame scaling
;
_oxdiff_exptl_absorpt_empirical_full_max 2.201
_oxdiff_exptl_absorpt_empirical_full_min 0.701

loop_
_space_group_symop_operation_xyz
'x, y, z'
'-x+1/2, y+1/2, -z+1/2'
'-x, -y, -z'
'x-1/2, -y-1/2, z-1/2'

loop_
_atom_site_label
_atom_site_type_symbol
_atom_site_fract_x
_atom_site_fract_y
_atom_site_fract_z
_atom_site_U_iso_or_equiv
_atom_site_adp_type
_atom_site_occupancy
_atom_site_site_symmetry_order
_atom_site_calc_flag
_atom_site_refinement_flags_posn
Sb1 Sb 0.18028(3) 0.54533(2) 0.47170(2) 0.03531(10) Uani 1 1 d .
Br1 Br 0.40181(5) 0.55231(3) 0.57739(4) 0.03862(13) Uani 1 1 d .
Br5 Br 0.17546(6) 0.73685(4) 0.54558(4) 0.05246(16) Uani 1 1 d .
Br4 Br 0.09210(5) 0.46991(4) 0.64604(4) 0.05173(16) Uani 1 1 d .
Br2 Br 0.24134(6) 0.61175(5) 0.30065(4) 0.06176(19) Uani 1 1 d .
Br3 Br 0.22352(6) 0.38345(4) 0.41046(5) 0.06313(19) Uani 1 1 d .
N1 N 0.9957(4) 0.8320(3) 0.3674(3) 0.0430(10) Uani 1 1 d .
H1 H 1.0418 0.7954 0.4203 0.052 Uiso 1 1 calc R
N2 N 0.5370(4) 0.7189(2) 0.3177(3) 0.0354(9) Uani 1 1 d .
C3 C 0.8994(5) 0.8774(3) 0.4104(3) 0.0359(11) Uani 1 1 d .
C2 C 0.9410(6) 0.7707(4) 0.2859(5) 0.0676(18) Uani 1 1 d .
H2A H 0.8877 0.7292 0.3110 0.101 Uiso 1 1 calc GR
H2B H 1.0063 0.7396 0.2619 0.101 Uiso 1 1 calc GR
H2C H 0.8940 0.8039 0.2327 0.101 Uiso 1 1 calc GR
C9 C 0.5978(4) 0.9855(3) 0.5349(3) 0.0346(11) Uani 1 1 d .
H9 H 0.6200 0.9891 0.6074 0.041 Uiso 1 1 calc R
C15 C 0.4937(5) 0.8693(3) 0.3370(4) 0.0442(13) Uani 1 1 d .
H15 H 0.4828 0.9255 0.3099 0.053 Uiso 1 1 calc R
C1 C 1.0882(5) 0.8913(4) 0.3318(5) 0.0583(16) Uani 1 1 d .
H1A H 1.0492 0.9224 0.2736 0.087 Uiso 1 1 calc GR
H1B H 1.1556 0.8567 0.3159 0.087 Uiso 1 1 calc GR
H1C H 1.1192 0.9328 0.3830 0.087 Uiso 1 1 calc GR
C11 C 0.4818(4) 0.8558(3) 0.4354(3) 0.0322(10) Uani 1 1 d .
C6 C 0.7069(4) 0.9530(3) 0.4915(3) 0.0347(11) Uani 1 1 d .
C12 C 0.4927(5) 0.7696(3) 0.4699(4) 0.0394(12) Uani 1 1 d .
H12 H 0.4811 0.7572 0.5344 0.047 Uiso 1 1 calc R
C5 C 0.7461(5) 0.9891(4) 0.4096(4) 0.0527(15) Uani 1 1 d .
H5 H 0.7075 1.0396 0.3809 0.063 Uiso 1 1 calc R
C16 C 0.5699(6) 0.6457(3) 0.2575(4) 0.0515(15) Uani 1 1 d .
H16A H 0.4979 0.6101 0.2359 0.077 Uiso 1 1 calc GR
H16B H 0.6329 0.6105 0.2965 0.077 Uiso 1 1 calc GR
H16C H 0.6003 0.6685 0.2007 0.077 Uiso 1 1 calc GR
C14 C 0.5212(5) 0.8010(3) 0.2798(4) 0.0437(13) Uani 1 1 d .
H14 H 0.5291 0.8111 0.2140 0.052 Uiso 1 1 calc R
C10 C 0.4717(5) 0.9301(3) 0.5054(4) 0.0369(11) Uani 1 1 d .
H10 H 0.4420 0.9090 0.5650 0.044 Uiso 1 1 calc R
C13 C 0.5204(5) 0.7028(3) 0.4102(4) 0.0407(12) Uani 1 1 d .
H13 H 0.5277 0.6455 0.4346 0.049 Uiso 1 1 calc R
C4 C 0.8422(6) 0.9516(3) 0.3687(4) 0.0544(16) Uani 1 1 d .
H4 H 0.8672 0.9770 0.3133 0.065 Uiso 1 1 calc R
C7 C 0.7680(5) 0.8779(4) 0.5320(4) 0.0472(13) Uani 1 1 d .
H7 H 0.7446 0.8527 0.5880 0.057 Uiso 1 1 calc R
C8 C 0.8626(5) 0.8396(4) 0.4915(4) 0.0473(13) Uani 1 1 d .
H8 H 0.9009 0.7886 0.5191 0.057 Uiso 1 1 calc R

loop_
_atom_site_aniso_label
_atom_site_aniso_U_11
_atom_site_aniso_U_22
_atom_site_aniso_U_33
_atom_site_aniso_U_23
_atom_site_aniso_U_13
_atom_site_aniso_U_12
Sb1 0.03479(19) 0.03699(18) 0.03443(19) 0.00039(14) 0.00664(14) 0.00155(14)
Br1 0.0356(3) 0.0388(3) 0.0410(3) 0.0001(2) 0.0051(2) 0.0027(2)
Br5 0.0561(4) 0.0546(3) 0.0454(3) 0.0005(3) 0.0046(3) 0.0240(3)
Br4 0.0441(3) 0.0674(4) 0.0440(3) 0.0094(3) 0.0084(2) -0.0032(3)
Br2 0.0580(4) 0.0932(5) 0.0362(3) 0.0046(3) 0.0140(3) -0.0162(3)
Br3 0.0612(4) 0.0423(3) 0.0794(4) -0.0157(3) -0.0068(3) 0.0042(3)
N1 0.046(3) 0.043(2) 0.041(2) 0.007(2) 0.009(2) 0.012(2)
N2 0.044(2) 0.0290(19) 0.034(2) -0.0023(17) 0.0097(18) 0.0036(18)
C3 0.035(3) 0.035(2) 0.038(3) 0.003(2) 0.007(2) 0.004(2)
C2 0.076(5) 0.050(3) 0.080(5) -0.013(3) 0.024(4) 0.005(3)
C9 0.040(3) 0.035(2) 0.029(2) 0.001(2) 0.006(2) 0.007(2)
C15 0.067(4) 0.028(2) 0.040(3) 0.004(2) 0.015(3) 0.010(2)
C1 0.044(4) 0.072(4) 0.061(4) 0.007(3) 0.016(3) 0.001(3)
C11 0.034(3) 0.030(2) 0.033(2) 0.003(2) 0.005(2) 0.000(2)
C6 0.035(3) 0.036(2) 0.032(3) -0.001(2) 0.003(2) 0.000(2)
C12 0.053(3) 0.035(3) 0.032(3) 0.005(2) 0.012(2) 0.003(2)
C5 0.057(4) 0.039(3) 0.066(4) 0.015(3) 0.022(3) 0.020(3)
C16 0.070(4) 0.038(3) 0.051(3) -0.006(3) 0.021(3) 0.010(3)
C14 0.059(4) 0.036(3) 0.039(3) 0.003(2) 0.015(3) 0.008(2)
C10 0.046(3) 0.033(2) 0.035(3) 0.002(2) 0.015(2) 0.008(2)
C13 0.053(3) 0.028(2) 0.043(3) 0.004(2) 0.011(2) 0.000(2)
C4 0.063(4) 0.048(3) 0.059(4) 0.025(3) 0.031(3) 0.017(3)
C7 0.051(3) 0.055(3) 0.037(3) 0.016(2) 0.012(2) 0.014(3)
C8 0.049(3) 0.046(3) 0.047(3) 0.014(3) 0.009(3) 0.020(3)

loop_
_atom_type_symbol
_atom_type_description
_atom_type_scat_dispersion_real
_atom_type_scat_dispersion_imag
_atom_type_scat_source
C C 0.0033 0.0016 'International Tables Vol C Tables 4.2.6.8 and 6.1.1.4'
H H 0.0000 0.0000 'International Tables Vol C Tables 4.2.6.8 and 6.1.1.4'
Br Br -0.2901 2.4595 'International Tables Vol C Tables 4.2.6.8 and 6.1.1.4'
N N 0.0061 0.0033 'International Tables Vol C Tables 4.2.6.8 and 6.1.1.4'
Sb Sb -0.5866 1.5461 'International Tables Vol C Tables 4.2.6.8 and 6.1.1.4'

loop_
_geom_angle_atom_site_label_1
_geom_angle_atom_site_label_2
_geom_angle_atom_site_label_3
_geom_angle
_geom_angle_site_symmetry_1
_geom_angle_site_symmetry_3
Br1 Sb1 Br4 88.278(18) . .
Br1 Sb1 Br2 96.84(2) . .
Br1 Sb1 Br3 90.75(2) . .
Br2 Sb1 Br4 174.82(2) . .
Br3 Sb1 Br4 89.74(2) . .
Br3 Sb1 Br2 89.39(2) . .
C3 N1 C2 111.5(4) . .
C3 N1 C1 114.9(4) . .
C2 N1 C1 109.9(4) . .
C14 N2 C16 120.9(4) . .
C13 N2 C16 118.8(4) . .
C13 N2 C14 120.3(4) . .
C4 C3 N1 122.1(4) . .
C4 C3 C8 120.5(5) . .
C8 C3 N1 117.3(4) . .
C6 C9 C10 115.9(4) . .
C6 C9 C10 120.6(4) . 3_676
C10 C9 C10 89.6(4) 3_676 .
C14 C15 C11 120.7(4) . .
C15 C11 C12 116.8(4) . .
C15 C11 C10 122.5(4) . .
C12 C11 C10 120.4(4) . .
C5 C6 C9 124.6(4) . .
C5 C6 C7 117.0(4) . .
C7 C6 C9 118.2(4) . .
C13 C12 C11 120.7(4) . .
C6 C5 C4 121.6(5) . .
N2 C14 C15 120.6(4) . .
C9 C10 C9 90.4(4) 3_676 .
C11 C10 C9 113.7(4) . .
C11 C10 C9 118.9(4) . 3_676
N2 C13 C12 120.8(4) . .
C3 C4 C5 119.5(5) . .
C8 C7 C6 121.9(5) . .
C3 C8 C7 119.4(5) . .

loop_
_geom_bond_atom_site_label_1
_geom_bond_atom_site_label_2
_geom_bond_distance
_geom_bond_site_symmetry_2
Sb1 Br1 2.6076(6) .
Sb1 Br4 2.9478(6) .
Sb1 Br2 2.7293(6) .
Sb1 Br3 2.6632(6) .
N1 C3 1.463(6) .
N1 C2 1.496(7) .
N1 C1 1.497(7) .
N2 C16 1.462(6) .
N2 C14 1.350(6) .
N2 C13 1.329(6) .
C3 C4 1.366(7) .
C3 C8 1.367(7) .
C9 C6 1.504(6) .
C9 C10 1.543(6) 3_676
C9 C10 1.609(7) .
C15 C11 1.387(6) .
C15 C14 1.362(7) .
C11 C12 1.388(6) .
C11 C10 1.494(6) .
C6 C5 1.377(7) .
C6 C7 1.388(7) .
C12 C13 1.367(7) .
C5 C4 1.393(7) .
C10 C9 1.543(6) 3_676
C7 C8 1.383(7) .
